data_9004721
loop_
_publ_author_name
'Piilonen, P. C.'
'McDonald, A. M.'
'Lalonde, A. E.'

_publ_section_title
;
 Insights into astrophyllite-group minerals II: Crystal chemistry
 Sample: MSH15
;
_journal_name_full 'The Canadian Mineralogist'
_journal_page_first 27
_journal_page_last 54
_journal_paper_doi 10.2113/gscanmin.41.1.27
_journal_volume 41
_journal_year 2003
_chemical_compound_source 'nepheline syenite pegmatite at Mont Saint-Hilaire, Quebec, Canada'
_chemical_formula_sum 'Ca0.06 F0.5 H4 K1.72 Mg0.085 Mn6.099 Na0.98 Nb0.752 O30 Si8 Ti1.248'
_chemical_name_mineral Kupletskite
_space_group_IT_number 2
_symmetry_space_group_name_Hall '-P 1'
_symmetry_space_group_name_H-M 'P -1'
_cell_angle_alpha 112.933
_cell_angle_beta 94.793
_cell_angle_gamma 103.108
_cell_formula_units_Z 1
_cell_length_a 5.4033
_cell_length_b 11.920
_cell_length_c 11.741
_cell_volume 665.714
_database_code_amcsd 0005814
_exptl_crystal_density_diffrn 3.186
_cod_original_formula_sum 'Mn6.099 Na.98 Mg.085 (Ti1.248 Nb.752) Si8 K1.72 Ca.06 O30 F.5 H4'
_cod_database_code 9004721

loop_
_space_group_symop_operation_xyz
x,y,z
-x,-y,-z

loop_
_atom_site_aniso_label
_atom_site_aniso_U_11
_atom_site_aniso_U_22
_atom_site_aniso_U_33
_atom_site_aniso_U_12
_atom_site_aniso_U_13
_atom_site_aniso_U_23
Mn(1) 0.01040 0.01030 0.01650 0.00340 0.00400 0.00710
Na(1) 0.01040 0.01030 0.01650 0.00340 0.00400 0.00710
Mn(2) 0.01210 0.01320 0.01820 0.00470 0.00550 0.00840
Mn(3) 0.01040 0.01100 0.01760 0.00410 0.00520 0.00790
Mn(4) 0.00790 0.00620 0.01300 0.00100 0.00100 0.00410
Mg(4) 0.00790 0.00620 0.01300 0.00100 0.00100 0.00410
Ti 0.00750 0.01010 0.02030 0.00370 0.00440 0.00880
Nb 0.00750 0.01010 0.02030 0.00370 0.00440 0.00880
Si(1) 0.01120 0.00810 0.01210 0.00330 0.00390 0.00570
Si(2) 0.01320 0.00780 0.01520 0.00240 0.00210 0.00560
Si(3) 0.01380 0.00980 0.01550 0.00400 0.00390 0.00830
Si(4) 0.01060 0.00910 0.01050 0.00270 0.00210 0.00600
K 0.07370 0.04560 0.02830 0.01140 0.00600 0.01220
Na1 0.07370 0.04560 0.02830 0.01140 0.00600 0.01220
Na2 0.04340 0.02200 0.01460 0.00820 0.00260 0.00880
Ca 0.04340 0.02200 0.01460 0.00820 0.00260 0.00880
O(1) 0.01100 0.00750 0.01670 0.00260 0.00090 0.00520
O(2) 0.01330 0.01190 0.01260 0.00400 0.00090 0.00540
O(3) 0.01170 0.01010 0.01420 0.00490 0.00040 0.00530
O-H(4) 0.01560 0.01180 0.01390 0.00600 0.00350 0.00500
O-H(5) 0.02180 0.01900 0.01470 0.01160 0.00420 0.00970
O(6) 0.01090 0.01260 0.01450 0.00570 0.00440 0.00960
O(7) 0.01480 0.01340 0.01450 0.00840 0.00570 0.00770
O(8) 0.02400 0.02760 0.01300 0.00140 0.00300 0.00820
O(9) 0.02640 0.02710 0.01480 -0.01600 0.01240 0.00060
O(10) 0.02230 0.02470 0.01810 0.01330 0.00290 0.00700
O(11) 0.05230 0.03870 0.02160 0.03940 0.01840 0.01540
O(12) 0.04880 0.03930 0.02240 0.03770 -0.00540 0.00290
O(13) 0.04070 0.00820 0.02000 0.00390 0.00170 0.00770
O(14) 0.03690 0.00780 0.01650 -0.00240 0.00290 0.00650
O(15) 0.02060 0.04610 0.02350 -0.01410 0.00480 0.01990
F(16) 0.02210 0.01460 0.01650 0.00400 -0.00010 0.00480

loop_
_atom_site_label
_atom_site_fract_x
_atom_site_fract_y
_atom_site_fract_z
_atom_site_occupancy
_atom_site_U_iso_or_equiv
Mn(1) 0.85040 0.20567 0.47860 0.87000 0.01180
Na(1) 0.85040 0.20567 0.47860 0.13000 0.01180
Mn(2) 0.27900 0.06700 0.48714 1.01400 0.01350
Mn(3) 0.42200 0.35166 0.48390 0.97200 0.01200
Mn(4) 0.00000 0.50000 0.50000 0.41500 0.00920
Mg(4) 0.00000 0.50000 0.50000 0.08500 0.00920
Ti 0.07730 0.08376 0.19167 0.62400 0.01150
Nb 0.07730 0.08376 0.19167 0.37600 0.01150
Si(1) 0.67940 0.27290 0.23120 1.00000 0.00980
Si(2) 0.81440 0.54670 0.25350 1.00000 0.01190
Si(3) 0.37920 0.67500 0.25630 1.00000 0.01190
Si(4) 0.50730 0.93080 0.23540 1.00000 0.00950
K 0.13370 0.26670 0.99570 0.86000 0.05150
Na1 0.13370 0.26670 0.99570 0.14000 0.05150
Na2 0.50000 0.00000 0.00000 0.44000 0.02670
Ca 0.50000 0.00000 0.00000 0.06000 0.02670
O(1) 0.72790 0.31920 0.38330 1.00000 0.01180
O(2) 0.14790 0.15980 0.36750 1.00000 0.01250
O(3) 0.12800 0.39330 0.59470 1.00000 0.01180
O-H(4) 0.29580 0.46370 0.39990 1.00000 0.01350
O-H(5) 0.99520 0.11910 0.59500 1.00000 0.01650
O(6) 0.55870 0.25770 0.59190 1.00000 0.01090
O(7) 0.57110 0.01260 0.38740 1.00000 0.01270
O(8) 0.07250 0.59180 0.20180 1.00000 0.02280
O(9) 0.24680 0.04230 0.82690 1.00000 0.02910
O(10) 0.42810 0.41390 0.79990 1.00000 0.02120
O(11) 0.12760 0.80710 0.83120 1.00000 0.03120
O(12) 0.26150 0.95540 0.17230 1.00000 0.03640
O(13) 0.26500 0.60600 0.80710 1.00000 0.02310
O(14) 0.57190 0.22220 0.80320 1.00000 0.02170
O(15) 0.38340 0.19300 0.16930 1.00000 0.03260
F(16) 0.00000 0.00000 0.00000 0.50000 0.01880

loop_
_cod_changelog_entry_id
_cod_changelog_entry_author
_cod_changelog_entry_date
_cod_changelog_entry_text
1
;cod-tools version 3.10.1
Id: cif_fix_AMCSD_aniso_labels 10200 2024-08-01 14:09:44Z saulius
;
2024-08-02T12:20:45+03:00
;Changed the following '_atom_site_aniso_label' values:
'OH(4)' -> 'O-H(4)'
'OH(5)' -> 'O-H(5)'
;
2
;cod-tools version 3.10.1
Id: cif_fix_AMCSD_atom_labels 10224 2024-08-07 11:09:31Z saulius
;
2024-08-07T19:39:14+03:00
;Changed the following '_atom_site_label' values:
the first duplicated label 'Na'  converted to 'Na1'
duplicated label 'Na' at index 14 converted to 'Na2'
;

loop_
_cod_related_entry_id
_cod_related_entry_database
_cod_related_entry_code
1 AMCSD 0005814
